data_2206547
loop_
_publ_author_name
'Tong, Yi-Ping'

_publ_section_title
;Bis[2-(benzimidazol-2-yl)phenolato-\k^2^<i>N</i>,<i>O</i>]zinc(II)--bis[5-amino-2-(benzimidazol-2-yl)phenolato-\k^2^<i>N</i>,<i>O</i>]zinc(II)--ethanol--water
 (0.56/0.44/2/0.5)
;
_journal_coeditor_code SJ6110
_journal_issue 8
_journal_name_full 'Acta Crystallographica Section E'
_journal_page_first m1595
_journal_page_last m1597
_journal_paper_doi 10.1107/S1600536805022233
_journal_volume 61
_journal_year 2005
_chemical_formula_iupac '[Zn (C13 H9.44 N2.44 O)2], 2C2 H6 O, 0.5H2 O'
_chemical_formula_moiety 'C26 H18.88 N4.88 O2 Zn, 2C2 H6 O, 0.5H2 O'
_chemical_formula_sum 'C30 H31.88 N4.88 O4.5 Zn'
_chemical_formula_weight 598.21
_chemical_name_systematic
;
Bis[2-(benzoimidazol-2-yl)phenolato-\k^2^N,O]zinc(II)--
bis[5-amino-2-(benzoimidazol-2-yl)phenolato-\k^2^N,O]zinc(II)--ethanol--water
(0.56/0.44/2/0.5)
;
_space_group_IT_number 45
_symmetry_cell_setting orthorhombic
_symmetry_space_group_name_Hall 'I 2 -2c'
_symmetry_space_group_name_H-M 'I b a 2'
_atom_sites_solution_hydrogens geom
_atom_sites_solution_primary direct
_atom_sites_solution_secondary difmap
_audit_creation_method SHELXL-97
_cell_angle_alpha 90.00
_cell_angle_beta 90.00
_cell_angle_gamma 90.00
_cell_formula_units_Z 8
_cell_length_a 32.131(4)
_cell_length_b 9.7172(13)
_cell_length_c 18.918(2)
_cell_measurement_reflns_used 2666
_cell_measurement_temperature 293(2)
_cell_measurement_theta_max 20.727
_cell_measurement_theta_min 2.498
_cell_volume 5906.6(12)
_computing_cell_refinement 'SAINT (Bruker, 2001)'
_computing_data_collection 'SMART (Bruker, 2001)'
_computing_data_reduction SAINT
_computing_molecular_graphics 'SHELXTL (Sheldrick, 2000)'
_computing_publication_material SHELXL97
_computing_structure_refinement 'SHELXL97 (Sheldrick, 1997)'
_computing_structure_solution 'SHELXS97 (Sheldrick, 1997)'
_diffrn_ambient_temperature 293(2)
_diffrn_measured_fraction_theta_full 0.999
_diffrn_measured_fraction_theta_max 0.999
_diffrn_measurement_device_type 'Bruker APEX area-detector'
_diffrn_measurement_method '\f and \w'
_diffrn_radiation_monochromator graphite
_diffrn_radiation_source 'fine-focus sealed tube'
_diffrn_radiation_type Mo-K\a
_diffrn_radiation_wavelength 0.71073
_diffrn_reflns_av_R_equivalents 0.0474
_diffrn_reflns_av_sigmaI/netI 0.0729
_diffrn_reflns_limit_h_max 27
_diffrn_reflns_limit_h_min -41
_diffrn_reflns_limit_k_max 11
_diffrn_reflns_limit_k_min -12
_diffrn_reflns_limit_l_max 24
_diffrn_reflns_limit_l_min -18
_diffrn_reflns_number 15485
_diffrn_reflns_theta_full 27.00
_diffrn_reflns_theta_max 27.00
_diffrn_reflns_theta_min 1.27
_diffrn_standards_number 0
_exptl_absorpt_coefficient_mu 0.876
_exptl_absorpt_correction_T_max 0.9658
_exptl_absorpt_correction_T_min 0.7491
_exptl_absorpt_correction_type multi-scan
_exptl_absorpt_process_details '(SADABS; Sheldrick, 1996)'
_exptl_crystal_colour colorless
_exptl_crystal_density_diffrn 1.345
_exptl_crystal_density_method 'not measured'
_exptl_crystal_description plate
_exptl_crystal_F_000 2496
_exptl_crystal_size_max 0.35
_exptl_crystal_size_mid 0.27
_exptl_crystal_size_min 0.04
_refine_diff_density_max 0.505
_refine_diff_density_min -0.340
_refine_ls_abs_structure_details 'Flack (1983), 2640 Friedel pairs'
_refine_ls_abs_structure_Flack 0.026(16)
_refine_ls_extinction_method none
_refine_ls_goodness_of_fit_ref 1.043
_refine_ls_hydrogen_treatment mixed
_refine_ls_matrix_type full
_refine_ls_number_parameters 378
_refine_ls_number_reflns 5974
_refine_ls_number_restraints 8
_refine_ls_restrained_S_all 1.044
_refine_ls_R_factor_all 0.0944
_refine_ls_R_factor_gt 0.0562
_refine_ls_shift/su_max 0.001
_refine_ls_shift/su_mean 0.000
_refine_ls_structure_factor_coef Fsqd
_refine_ls_weighting_details 'w = 1/[\s^2^(Fo^2^)+(0.0630P)^2^] where P = (Fo^2^+2Fc^2^)/3'
_refine_ls_weighting_scheme calc
_refine_ls_wR_factor_gt 0.1162
_refine_ls_wR_factor_ref 0.1404
_reflns_number_gt 3932
_reflns_number_total 5974
_reflns_threshold_expression I>2\s(I)
_cod_data_source_file sj6110.cif
_cod_data_source_block I
_cod_original_cell_volume 5906.7(13)
_cod_database_code 2206547
_cod_database_fobs_code 2206547

loop_
_symmetry_equiv_pos_as_xyz
'x, y, z'
'-x, -y, z'
'x+1/2, -y+1/2, z'
'-x+1/2, y+1/2, z'
'x+1/2, y+1/2, z+1/2'
'-x+1/2, -y+1/2, z+1/2'
'x+1, -y+1, z+1/2'
'-x+1, y+1, z+1/2'

loop_
_atom_site_label
_atom_site_fract_x
_atom_site_fract_y
_atom_site_fract_z
_atom_site_U_iso_or_equiv
_atom_site_adp_type
_atom_site_calc_flag
_atom_site_refinement_flags
_atom_site_occupancy
_atom_site_disorder_assembly
_atom_site_disorder_group
_atom_site_type_symbol
C3 0.0901(2) 0.2171(7) 0.3823(5) 0.085(2) Uani d PD 0.44 A 1 C
N5 0.0875(4) 0.0896(10) 0.4110(7) 0.086(4) Uani d PD 0.44 A 1 N
H5A 0.0673 0.0359 0.3996 0.103 Uiso calc PR 0.44 A 1 H
H5B 0.1061 0.0624 0.4406 0.103 Uiso calc PR 0.44 A 1 H
C3' 0.0901(2) 0.2171(7) 0.3823(5) 0.085(2) Uani d P 0.56 A 2 C
H3' 0.0900 0.1304 0.4031 0.102 Uiso calc PR 0.56 A 2 H
C16 0.1954(2) 1.1134(6) 0.5562(3) 0.0653(17) Uani d PD 0.44 B 3 C
N6 0.1812(4) 1.1839(10) 0.6131(4) 0.064(3) Uani d PD 0.44 B 3 N
H6A 0.1570 1.1657 0.6302 0.077 Uiso calc PR 0.44 B 3 H
H6B 0.1963 1.2468 0.6320 0.077 Uiso calc PR 0.44 B 3 H
C16' 0.1954(2) 1.1134(6) 0.5562(3) 0.0653(17) Uani d P 0.56 B 4 C
H16' 0.1873 1.1668 0.5946 0.078 Uiso calc PR 0.56 B 4 H
Zn1 0.155582(15) 0.72139(6) 0.37036(5) 0.05353(18) Uani d . 1 . . Zn
N1 0.11026(13) 0.7235(4) 0.3005(2) 0.0510(10) Uani d . 1 . . N
N2 0.05871(13) 0.6430(5) 0.2363(3) 0.0606(12) Uani d . 1 . . N
H2A 0.0401 0.5879 0.2200 0.073 Uiso calc R 1 . . H
N3 0.21105(12) 0.7838(4) 0.3435(2) 0.0493(10) Uani d . 1 . . N
N4 0.27356(12) 0.8757(4) 0.35384(19) 0.0508(11) Uani d . 1 . . N
H4A 0.2936 0.9247 0.3705 0.061 Uiso calc R 1 . . H
O1 0.15365(9) 0.5252(4) 0.3850(2) 0.0593(10) Uani d . 1 . . O
O2 0.15289(11) 0.8348(5) 0.4532(2) 0.0710(11) Uani d . 1 . . O
O5 -0.03432(17) 0.6925(6) 0.0618(3) 0.1072(17) Uani d D 1 . . O
H5C -0.0218 0.6335 0.0844 0.161 Uiso calc R 1 . . H
O6 0.88186(18) 0.7011(6) 0.0643(3) 0.1094(17) Uani d D 1 . . O
H6C 0.9067 0.6813 0.0649 0.164 Uiso calc R 1 . . H
C1 0.12161(13) 0.4414(5) 0.3688(3) 0.0539(11) Uani d . 1 A . C
C2 0.1211(2) 0.3113(6) 0.3979(3) 0.0668(16) Uani d . 1 . . C
H2B 0.1421 0.2861 0.4290 0.080 Uiso calc R 1 A 1 H
C4 0.0594(2) 0.2547(7) 0.3352(4) 0.083(2) Uani d . 1 . . C
H4B 0.0387 0.1919 0.3234 0.100 Uiso calc R 1 A 1 H
C5 0.05898(19) 0.3794(7) 0.3062(4) 0.0757(18) Uani d . 1 A . C
H5D 0.0377 0.4010 0.2748 0.091 Uiso calc R 1 . . H
C6 0.08922(15) 0.4803(6) 0.3210(3) 0.0535(13) Uani d . 1 . . C
C7 0.08664(15) 0.6134(5) 0.2876(3) 0.0507(13) Uani d . 1 A . C
C8 0.06526(17) 0.7768(6) 0.2146(3) 0.0591(14) Uani d . 1 . . C
C9 0.0471(2) 0.8563(8) 0.1622(4) 0.084(2) Uani d . 1 . . C
H9A 0.0259 0.8214 0.1338 0.101 Uiso calc R 1 . . H
C10 0.0613(2) 0.9881(8) 0.1539(4) 0.086(2) Uani d . 1 . . C
H10A 0.0491 1.0448 0.1202 0.103 Uiso calc R 1 . . H
C11 0.09336(19) 1.0380(7) 0.1946(4) 0.0783(18) Uani d . 1 . . C
H11A 0.1024 1.1278 0.1875 0.094 Uiso calc R 1 . . H
C12 0.11248(19) 0.9584(6) 0.2457(4) 0.0724(16) Uani d . 1 . . C
H12A 0.1343 0.9923 0.2728 0.087 Uiso calc R 1 . . H
C13 0.09757(15) 0.8257(6) 0.2547(3) 0.0531(13) Uani d . 1 . . C
C14 0.18016(16) 0.9284(5) 0.4728(3) 0.0502(12) Uani d . 1 B . C
C15 0.16961(17) 1.0153(7) 0.5292(3) 0.0621(15) Uani d . 1 . . C
H15A 0.1434 1.0054 0.5494 0.075 Uiso calc R 1 B 3 H
C17 0.2340(2) 1.1314(7) 0.5250(3) 0.0666(17) Uani d . 1 . . C
H17A 0.2521 1.1977 0.5425 0.080 Uiso calc R 1 B 3 H
C18 0.24547(17) 1.0523(6) 0.4685(3) 0.0613(14) Uani d . 1 B . C
H18A 0.2713 1.0676 0.4477 0.074 Uiso calc R 1 . . H
C19 0.21999(15) 0.9498(5) 0.4412(2) 0.0476(12) Uani d . 1 . . C
C20 0.23405(13) 0.8695(5) 0.3804(3) 0.0469(11) Uani d . 1 B . C
C21 0.27585(16) 0.7896(5) 0.2955(3) 0.0513(12) Uani d . 1 . . C
C22 0.30738(19) 0.7612(6) 0.2485(3) 0.0653(16) Uani d . 1 . . C
H22A 0.3335 0.8019 0.2523 0.078 Uiso calc R 1 . . H
C23 0.2981(2) 0.6687(7) 0.1952(3) 0.0718(18) Uani d . 1 . . C
H23A 0.3187 0.6456 0.1629 0.086 Uiso calc R 1 . . H
C24 0.2593(2) 0.6094(7) 0.1881(3) 0.0730(18) Uani d . 1 . . C
H24A 0.2541 0.5494 0.1508 0.088 Uiso calc R 1 . . H
C25 0.22745(18) 0.6387(6) 0.2366(3) 0.0661(15) Uani d . 1 . . C
H25A 0.2014 0.5976 0.2333 0.079 Uiso calc R 1 . . H
C26 0.23667(15) 0.7311(5) 0.2894(3) 0.0506(12) Uani d . 1 . . C
C50 -0.0210(4) 0.6890(15) -0.0099(4) 0.207(7) Uani d D 1 . . C
H50A -0.0321 0.6074 -0.0326 0.249 Uiso calc R 1 . . H
H50B 0.0091 0.6834 -0.0115 0.249 Uiso calc R 1 . . H
C51 -0.0349(5) 0.8129(15) -0.0492(8) 0.247(9) Uani d D 1 . . C
H51A -0.0229 0.8126 -0.0956 0.370 Uiso calc R 1 . . H
H51B -0.0262 0.8941 -0.0243 0.370 Uiso calc R 1 . . H
H51C -0.0647 0.8124 -0.0530 0.370 Uiso calc R 1 . . H
C52 0.8576(3) 0.5784(9) 0.0711(6) 0.145(4) Uani d D 1 . . C
H52A 0.8509 0.5434 0.0244 0.174 Uiso calc R 1 . . H
H52B 0.8318 0.5993 0.0953 0.174 Uiso calc R 1 . . H
C53 0.8807(4) 0.4719(14) 0.1112(11) 0.278(12) Uani d D 1 . . C
H53A 0.8642 0.3900 0.1145 0.416 Uiso calc R 1 . . H
H53B 0.8867 0.5055 0.1578 0.416 Uiso calc R 1 . . H
H53C 0.9064 0.4513 0.0873 0.416 Uiso calc R 1 . . H
O1W 0.0000 0.5000 0.1515(3) 0.0608(13) Uani d SD 1 . . O
H1W 0.005(2) 0.5696(17) 0.1261(10) 0.073 Uiso d D 1 . . H

loop_
_atom_site_aniso_label
_atom_site_aniso_U_11
_atom_site_aniso_U_22
_atom_site_aniso_U_33
_atom_site_aniso_U_12
_atom_site_aniso_U_13
_atom_site_aniso_U_23
C3 0.082(4) 0.073(4) 0.100(7) -0.007(3) 0.012(4) 0.016(4)
N5 0.086(8) 0.059(8) 0.111(10) -0.001(6) -0.013(7) 0.051(7)
C3' 0.082(4) 0.073(4) 0.100(7) -0.007(3) 0.012(4) 0.016(4)
C16 0.085(5) 0.058(4) 0.053(4) 0.002(3) -0.001(3) -0.003(3)
N6 0.097(8) 0.040(6) 0.055(6) 0.001(5) 0.016(6) -0.032(4)
C16' 0.085(5) 0.058(4) 0.053(4) 0.002(3) -0.001(3) -0.003(3)
Zn1 0.0408(3) 0.0681(4) 0.0517(3) -0.0049(3) -0.0018(3) -0.0040(4)
N1 0.045(2) 0.052(3) 0.056(3) -0.004(2) -0.005(2) -0.002(2)
N2 0.042(2) 0.066(3) 0.074(3) -0.011(2) -0.016(2) 0.005(2)
N3 0.043(2) 0.062(3) 0.042(2) -0.007(2) 0.0001(17) -0.0031(19)
N4 0.045(2) 0.064(3) 0.044(3) -0.0069(18) 0.0049(17) -0.0012(19)
O1 0.0437(17) 0.076(2) 0.058(3) 0.0031(17) -0.0109(17) 0.0045(19)
O2 0.051(2) 0.097(3) 0.064(2) -0.016(2) 0.0118(19) -0.023(2)
O5 0.110(4) 0.124(5) 0.088(4) 0.027(3) -0.018(3) 0.010(3)
O6 0.094(4) 0.117(5) 0.118(4) 0.008(3) -0.022(3) 0.008(3)
C1 0.046(2) 0.063(3) 0.052(3) 0.003(2) 0.006(3) 0.000(3)
C2 0.068(4) 0.057(4) 0.075(4) 0.004(3) 0.006(3) 0.017(3)
C4 0.063(4) 0.074(5) 0.113(5) -0.022(3) -0.004(4) 0.014(4)
C5 0.059(4) 0.067(4) 0.101(5) -0.009(3) -0.011(3) 0.010(4)
C6 0.043(3) 0.060(4) 0.057(3) -0.004(2) 0.006(2) 0.001(3)
C7 0.039(3) 0.059(4) 0.054(3) -0.003(2) -0.002(2) 0.003(3)
C8 0.051(3) 0.061(3) 0.065(4) 0.002(3) -0.007(3) 0.008(3)
C9 0.065(4) 0.087(5) 0.100(5) 0.000(4) -0.027(4) 0.014(4)
C10 0.074(4) 0.087(5) 0.097(5) 0.004(4) -0.009(4) 0.032(4)
C11 0.072(4) 0.065(4) 0.098(5) 0.000(3) -0.004(4) 0.020(4)
C12 0.063(4) 0.068(4) 0.087(4) -0.004(3) 0.002(3) 0.005(3)
C13 0.046(3) 0.054(3) 0.059(3) 0.002(2) 0.003(2) 0.001(3)
C14 0.051(3) 0.058(3) 0.042(3) 0.009(2) -0.001(2) -0.001(2)
C15 0.056(3) 0.081(4) 0.049(3) 0.011(3) 0.005(3) 0.001(3)
C17 0.082(4) 0.064(4) 0.054(3) -0.016(3) 0.002(3) -0.010(3)
C18 0.057(3) 0.073(4) 0.054(3) -0.012(3) 0.006(3) -0.001(3)
C19 0.051(3) 0.054(3) 0.037(3) 0.005(2) -0.001(2) 0.004(2)
C20 0.045(2) 0.054(3) 0.042(3) 0.004(2) -0.007(3) 0.007(2)
C21 0.050(3) 0.056(3) 0.048(3) 0.004(2) 0.006(2) 0.001(3)
C22 0.052(3) 0.077(4) 0.067(4) -0.001(3) 0.013(3) -0.004(3)
C23 0.076(5) 0.084(5) 0.056(4) 0.019(4) 0.016(3) -0.008(3)
C24 0.082(5) 0.080(5) 0.057(4) 0.006(4) 0.002(3) -0.015(3)
C25 0.060(4) 0.084(4) 0.055(3) -0.011(3) 0.002(3) -0.015(3)
C26 0.047(3) 0.057(3) 0.048(3) 0.004(2) 0.000(2) 0.003(2)
C50 0.170(13) 0.326(19) 0.126(10) 0.096(13) 0.043(9) 0.065(11)
C51 0.164(13) 0.42(3) 0.151(12) 0.070(14) 0.057(10) 0.119(14)
C52 0.138(9) 0.152(11) 0.145(10) 0.001(8) -0.008(7) 0.007(8)
C53 0.191(13) 0.175(15) 0.47(3) -0.043(11) -0.118(19) 0.154(19)
O1W 0.053(3) 0.065(4) 0.064(3) -0.011(3) 0.000 0.000

loop_
_atom_type_symbol
_atom_type_description
_atom_type_scat_dispersion_real
_atom_type_scat_dispersion_imag
_atom_type_scat_source
C C 0.0033 0.0016 'International Tables Vol C Tables 4.2.6.8 and 6.1.1.4'
H H 0.0000 0.0000 'International Tables Vol C Tables 4.2.6.8 and 6.1.1.4'
N N 0.0061 0.0033 'International Tables Vol C Tables 4.2.6.8 and 6.1.1.4'
O O 0.0106 0.0060 'International Tables Vol C Tables 4.2.6.8 and 6.1.1.4'
Zn Zn 0.2839 1.4301 'International Tables Vol C Tables 4.2.6.8 and 6.1.1.4'

loop_
_geom_angle_atom_site_label_1
_geom_angle_atom_site_label_2
_geom_angle_atom_site_label_3
_geom_angle
N5 C3 C4 117.2(8)
N5 C3 C2 124.2(9)
C4 C3 C2 118.5(6)
C3 N5 H5A 120.0
C3 N5 H5B 120.0
H5A N5 H5B 120.0
N6 C16 C15 116.5(7)
N6 C16 C17 125.2(8)
C15 C16 C17 118.2(5)
C16 N6 H6A 120.0
C16 N6 H6B 120.0
H6A N6 H6B 120.0
O2 Zn1 O1 116.74(18)
O2 Zn1 N3 94.33(16)
O1 Zn1 N3 111.99(16)
O2 Zn1 N1 120.64(18)
O1 Zn1 N1 94.74(16)
N3 Zn1 N1 119.91(17)
C7 N1 C13 107.1(4)
C7 N1 Zn1 122.4(4)
C13 N1 Zn1 130.4(4)
C7 N2 C8 108.2(4)
C7 N2 H2A 125.9
C8 N2 H2A 125.9
C20 N3 C26 106.7(4)
C20 N3 Zn1 124.9(3)
C26 N3 Zn1 127.6(3)
C20 N4 C21 108.4(4)
C20 N4 H4A 125.8
C21 N4 H4A 125.8
C1 O1 Zn1 126.2(3)
C14 O2 Zn1 126.6(3)
C50 O5 H5C 109.5
C52 O6 H6C 109.5
O1 C1 C2 118.2(5)
O1 C1 C6 122.7(4)
C2 C1 C6 119.1(5)
C1 C2 C3 122.0(6)
C1 C2 H2B 119.0
C3 C2 H2B 119.0
C5 C4 C3 121.0(6)
C5 C4 H4B 119.5
C3 C4 H4B 119.5
C4 C5 C6 123.1(6)
C4 C5 H5D 118.5
C6 C5 H5D 118.5
C5 C6 C1 116.3(5)
C5 C6 C7 119.9(5)
C1 C6 C7 123.8(4)
N1 C7 N2 109.8(4)
N1 C7 C6 127.3(5)
N2 C7 C6 122.9(5)
C13 C8 N2 106.1(5)
C13 C8 C9 121.5(6)
N2 C8 C9 132.3(6)
C10 C9 C8 117.6(6)
C10 C9 H9A 121.2
C8 C9 H9A 121.2
C9 C10 C11 121.1(6)
C9 C10 H10A 119.5
C11 C10 H10A 119.5
C10 C11 C12 121.8(6)
C10 C11 H11A 119.1
C12 C11 H11A 119.1
C11 C12 C13 116.9(6)
C11 C12 H12A 121.5
C13 C12 H12A 121.5
C8 C13 N1 108.8(5)
C8 C13 C12 121.1(5)
N1 C13 C12 130.1(5)
O2 C14 C15 118.0(5)
O2 C14 C19 125.4(5)
C15 C14 C19 116.6(5)
C16 C15 C14 124.0(5)
C16 C15 H15A 118.0
C14 C15 H15A 118.0
C18 C17 C16 120.3(6)
C18 C17 H17A 119.9
C16 C17 H17A 119.9
C17 C18 C19 122.4(5)
C17 C18 H18A 118.8
C19 C18 H18A 118.8
C18 C19 C14 118.4(5)
C18 C19 C20 119.6(4)
C14 C19 C20 121.9(5)
N3 C20 N4 110.8(4)
N3 C20 C19 125.6(4)
N4 C20 C19 123.6(4)
C22 C21 N4 132.4(5)
C22 C21 C26 122.1(5)
N4 C21 C26 105.4(4)
C21 C22 C23 116.2(5)
C21 C22 H22A 121.9
C23 C22 H22A 121.9
C24 C23 C22 122.5(6)
C24 C23 H23A 118.7
C22 C23 H23A 118.7
C23 C24 C25 120.6(6)
C23 C24 H24A 119.7
C25 C24 H24A 119.7
C26 C25 C24 116.8(5)
C26 C25 H25A 121.6
C24 C25 H25A 121.6
C25 C26 C21 121.7(5)
C25 C26 N3 129.7(5)
C21 C26 N3 108.6(4)
O5 C50 C51 111.5(9)
O5 C50 H50A 109.3
C51 C50 H50A 109.3
O5 C50 H50B 109.3
C51 C50 H50B 109.3
H50A C50 H50B 108.0
C50 C51 H51A 109.5
C50 C51 H51B 109.5
H51A C51 H51B 109.5
C50 C51 H51C 109.5
H51A C51 H51C 109.5
H51B C51 H51C 109.5
O6 C52 C53 110.8(8)
O6 C52 H52A 109.5
C53 C52 H52A 109.5
O6 C52 H52B 109.5
C53 C52 H52B 109.5
H52A C52 H52B 108.1
C52 C53 H53A 109.5
C52 C53 H53B 109.5
H53A C53 H53B 109.5
C52 C53 H53C 109.5
H53A C53 H53C 109.5
H53B C53 H53C 109.5

loop_
_geom_bond_atom_site_label_1
_geom_bond_atom_site_label_2
_geom_bond_distance
C3 N5 1.355(8)
C3 C4 1.379(10)
C3 C2 1.384(9)
N5 H5A 0.8600
N5 H5B 0.8600
C16 N6 1.354(8)
C16 C15 1.363(8)
C16 C17 1.383(9)
N6 H6A 0.8600
N6 H6B 0.8600
Zn1 O2 1.918(4)
Zn1 O1 1.927(4)
Zn1 N3 1.950(4)
Zn1 N1 1.966(4)
N1 C7 1.335(6)
N1 C13 1.380(7)
N2 C7 1.353(6)
N2 C8 1.379(7)
N2 H2A 0.8600
N3 C20 1.314(6)
N3 C26 1.410(6)
N4 C20 1.367(6)
N4 C21 1.386(6)
N4 H4A 0.8600
O1 C1 1.348(6)
O2 C14 1.316(7)
O5 C50 1.424(5)
O5 H5C 0.8200
O6 C52 1.430(11)
O6 H6C 0.8200
C1 C2 1.380(7)
C1 C6 1.430(7)
C2 H2B 0.9300
C4 C5 1.330(8)
C4 H4B 0.9300
C5 C6 1.408(8)
C5 H5D 0.9300
C6 C7 1.441(7)
C8 C13 1.371(7)
C8 C9 1.387(9)
C9 C10 1.369(10)
C9 H9A 0.9300
C10 C11 1.375(9)
C10 H10A 0.9300
C11 C12 1.383(8)
C11 H11A 0.9300
C12 C13 1.386(8)
C12 H12A 0.9300
C14 C15 1.403(7)
C14 C19 1.427(7)
C15 H15A 0.9300
C17 C18 1.367(8)
C17 H17A 0.9300
C18 C19 1.390(7)
C18 H18A 0.9300
C19 C20 1.461(7)
C21 C22 1.377(7)
C21 C26 1.387(7)
C22 C23 1.384(8)
C22 H22A 0.9300
C23 C24 1.380(9)
C23 H23A 0.9300
C24 C25 1.404(9)
C24 H24A 0.9300
C25 C26 1.374(8)
C25 H25A 0.9300
C50 C51 1.48(2)
C50 H50A 0.9700
C50 H50B 0.9700
C51 H51A 0.9600
C51 H51B 0.9600
C51 H51C 0.9600
C52 C53 1.482(18)
C52 H52A 0.9700
C52 H52B 0.9700
C53 H53A 0.9600
C53 H53B 0.9600
C53 H53C 0.9600
O1W H1W 0.844(10)

loop_
_geom_hbond_atom_site_label_D
_geom_hbond_atom_site_label_H
_geom_hbond_atom_site_label_A
_geom_hbond_site_symmetry_A
_geom_hbond_distance_DH
_geom_hbond_distance_HA
_geom_hbond_distance_DA
_geom_hbond_angle_DHA
N2 H2A O1W . 0.86 2.02 2.839(5) 160
O1W H1W O5 . 0.844(10) 2.12(5) 2.755(6) 132(6)
N4 H4A O1 4 0.86 1.98 2.816(5) 165
O5 H5C O1W . 0.82 1.95 2.755(6) 169
O6 H6C O5 1_655 0.82 1.90 2.695(8) 163

loop_
_geom_torsion_atom_site_label_1
_geom_torsion_atom_site_label_2
_geom_torsion_atom_site_label_3
_geom_torsion_atom_site_label_4
_geom_torsion
O2 Zn1 N1 C7 -115.4(4)
O1 Zn1 N1 C7 9.6(4)
N3 Zn1 N1 C7 128.4(4)
O2 Zn1 N1 C13 68.1(5)
O1 Zn1 N1 C13 -166.8(4)
N3 Zn1 N1 C13 -48.1(5)
O2 Zn1 N3 C20 3.3(4)
O1 Zn1 N3 C20 -117.8(4)
N1 Zn1 N3 C20 132.6(4)
O2 Zn1 N3 C26 171.9(4)
O1 Zn1 N3 C26 50.8(4)
N1 Zn1 N3 C26 -58.8(5)
O2 Zn1 O1 C1 108.8(4)
N3 Zn1 O1 C1 -144.0(4)
N1 Zn1 O1 C1 -19.1(4)
O1 Zn1 O2 C14 123.6(4)
N3 Zn1 O2 C14 6.3(5)
N1 Zn1 O2 C14 -122.5(4)
Zn1 O1 C1 C2 -164.4(4)
Zn1 O1 C1 C6 17.9(7)
O1 C1 C2 C3 -177.8(6)
C6 C1 C2 C3 0.0(9)
N5 C3 C2 C1 -178.1(9)
C4 C3 C2 C1 1.1(11)
N5 C3 C4 C5 178.0(9)
C2 C3 C4 C5 -1.2(12)
C3 C4 C5 C6 0.2(12)
C4 C5 C6 C1 0.9(9)
C4 C5 C6 C7 -179.9(6)
O1 C1 C6 C5 176.7(5)
C2 C1 C6 C5 -1.0(8)
O1 C1 C6 C7 -2.5(8)
C2 C1 C6 C7 179.8(5)
C13 N1 C7 N2 -1.4(6)
Zn1 N1 C7 N2 -178.6(3)
C13 N1 C7 C6 178.1(5)
Zn1 N1 C7 C6 0.9(7)
C8 N2 C7 N1 1.2(6)
C8 N2 C7 C6 -178.4(5)
C5 C6 C7 N1 173.3(5)
C1 C6 C7 N1 -7.5(8)
C5 C6 C7 N2 -7.2(8)
C1 C6 C7 N2 172.0(5)
C7 N2 C8 C13 -0.4(6)
C7 N2 C8 C9 176.7(7)
C13 C8 C9 C10 -2.8(10)
N2 C8 C9 C10 -179.5(6)
C8 C9 C10 C11 2.0(11)
C9 C10 C11 C12 -0.4(11)
C10 C11 C12 C13 -0.6(9)
N2 C8 C13 N1 -0.5(6)
C9 C8 C13 N1 -178.0(6)
N2 C8 C13 C12 179.4(5)
C9 C8 C13 C12 1.9(9)
C7 N1 C13 C8 1.2(6)
Zn1 N1 C13 C8 178.0(4)
C7 N1 C13 C12 -178.7(6)
Zn1 N1 C13 C12 -1.8(8)
C11 C12 C13 C8 -0.2(8)
C11 C12 C13 N1 179.7(6)
Zn1 O2 C14 C15 170.4(4)
Zn1 O2 C14 C19 -9.5(8)
N6 C16 C15 C14 -176.8(7)
C17 C16 C15 C14 1.9(9)
O2 C14 C15 C16 177.8(6)
C19 C14 C15 C16 -2.3(8)
N6 C16 C17 C18 178.6(7)
C15 C16 C17 C18 0.0(10)
C16 C17 C18 C19 -1.5(10)
C17 C18 C19 C14 1.0(8)
C17 C18 C19 C20 179.6(5)
O2 C14 C19 C18 -179.3(5)
C15 C14 C19 C18 0.8(7)
O2 C14 C19 C20 2.1(8)
C15 C14 C19 C20 -177.7(4)
C26 N3 C20 N4 -0.3(6)
Zn1 N3 C20 N4 170.2(3)
C26 N3 C20 C19 178.9(4)
Zn1 N3 C20 C19 -10.5(7)
C21 N4 C20 N3 0.8(6)
C21 N4 C20 C19 -178.5(4)
C18 C19 C20 N3 -169.9(5)
C14 C19 C20 N3 8.6(8)
C18 C19 C20 N4 9.2(8)
C14 C19 C20 N4 -172.2(4)
C20 N4 C21 C22 177.5(6)
C20 N4 C21 C26 -0.9(5)
N4 C21 C22 C23 -179.3(6)
C26 C21 C22 C23 -1.2(8)
C21 C22 C23 C24 1.2(10)
C22 C23 C24 C25 -1.6(11)
C23 C24 C25 C26 1.8(10)
C24 C25 C26 C21 -1.8(9)
C24 C25 C26 N3 177.5(5)
C22 C21 C26 C25 1.5(9)
N4 C21 C26 C25 -179.9(5)
C22 C21 C26 N3 -177.9(5)
N4 C21 C26 N3 0.7(5)
C20 N3 C26 C25 -179.6(6)
Zn1 N3 C26 C25 10.2(8)
C20 N3 C26 C21 -0.3(6)
Zn1 N3 C26 C21 -170.5(3)
